data_8104322
loop_
_publ_author_name
'Shropshire, J.'
'Keat, P.P.'
'Vaughan, P.A.'

_publ_section_title
;
 The crystal structure of keatite, a new form of silica
;
_journal_name_full
;
Zeitschrift fuer Kristallographie, Kristallgeometrie, Kristallphysik, 
Kristallchemie (145,1977-148,1979)
;
_journal_page_first 409
_journal_page_last 413
_journal_volume 112
_journal_year 1959
_chemical_formula_sum 'O2 Si'
_chemical_name_systematic 'Si O2'
_space_group_IT_number 92
_symmetry_space_group_name_Hall 'P 4abw 2nw'
_symmetry_space_group_name_H-M 'P 41 21 2'
_cell_angle_alpha 90
_cell_angle_beta 90
_cell_angle_gamma 90
_cell_formula_units_Z 12
_cell_length_a 7.464
_cell_length_b 7.464
_cell_length_c 8.62
_cell_volume 480.231
_citation_journal_id_ASTM ZKKKAJ
_cod_data_source_file Shropshire_ZKKKAJ_1959_381.cif
_cod_data_source_block O2Si1
_cod_original_cell_volume 480.2314
_cod_original_formula_sum 'O2 Si1'
_cod_database_code 8104322

loop_
_symmetry_equiv_pos_as_xyz
x,y,z
-y+1/2,x+1/2,z+1/4
-x,-y,z+1/2
y+1/2,-x+1/2,z+3/4
x+1/2,-y+1/2,-z+3/4
y,x,-z
-x+1/2,y+1/2,-z+1/4
-y,-x,-z+1/2

loop_
_atom_site_label
_atom_site_type_symbol
_atom_site_fract_x
_atom_site_fract_y
_atom_site_fract_z
_atom_site_occupancy
_atom_site_U_iso_or_equiv
O3 O-2 0.344 0.297 0.143 1 0.0
O2 O-2 0.117 0.123 0.296 1 0.0
O1 O-2 0.445 0.132 0.4 1 0.0
Si1 Si+4 0.41 0.41 0 1 0.0
Si2 Si+4 0.326 0.12 0.248 1 0.0
